data_1503329
loop_
_publ_author_name
'Shibata, Yu'
'Noguchi, Keiichi'
'Tanaka, Ken'

_publ_section_title
;
 Cationic rhodium(I) complex-catalyzed cotrimerization of propargyl esters
 and arylacetylenes leading to substituted dihydropentalenes.
;
_journal_issue 23
_journal_name_full 'Organic letters'
_journal_page_first 5596
_journal_page_last 5599
_journal_paper_doi 10.1021/ol1025266
_journal_volume 12
_journal_year 2010
_chemical_formula_moiety 'C25 H24 O2'
_chemical_formula_sum 'C25 H24 O2'
_chemical_formula_weight 356.44
_chemical_melting_point 135.8(7)
_chemical_name_systematic
;
 6-Methyl-3,4-di-p-tolyl-4,5-dihydropentalene-1-
 carboxylic acid methyl ester
;
_space_group_IT_number 15
_symmetry_cell_setting monoclinic
_symmetry_Int_Tables_number 15
_symmetry_space_group_name_Hall '-C 2yc'
_symmetry_space_group_name_H-M 'C 1 2/c 1'
_atom_sites_solution_hydrogens geom
_atom_sites_solution_primary direct
_atom_sites_solution_secondary difmap
_cell_angle_alpha 90.00
_cell_angle_beta 124.7930(10)
_cell_angle_gamma 90.00
_cell_formula_units_Z 8
_cell_length_a 39.2278(12)
_cell_length_b 5.0120(2)
_cell_length_c 24.2164(7)
_cell_measurement_reflns_used 18078
_cell_measurement_temperature 193(2)
_cell_measurement_theta_max 68.3
_cell_measurement_theta_min 3.7
_cell_volume 3910.0(2)
_computing_cell_refinement PROCESS-AUTO
_computing_data_collection PROCESS-AUTO
_computing_data_reduction CrystalStructure
_computing_publication_material 'SHELXL-97 (Sheldrick, 1997)'
_computing_structure_refinement 'SHELXL-97 (Sheldrick, 1997)'
_computing_structure_solution SIR2004
_diffrn_ambient_temperature 193(2)
_diffrn_detector_area_resol_mean 10.00
_diffrn_measured_fraction_theta_full 0.997
_diffrn_measured_fraction_theta_max 0.997
_diffrn_measurement_device_type 'Rigaku RAXIS-RAPID'
_diffrn_measurement_method \w
_diffrn_radiation_monochromator graphite
_diffrn_radiation_source 'rotating anode tube'
_diffrn_radiation_type CuK\a
_diffrn_radiation_wavelength 1.54187
_diffrn_reflns_av_R_equivalents 0.0842
_diffrn_reflns_av_sigmaI/netI 0.0541
_diffrn_reflns_limit_h_max 46
_diffrn_reflns_limit_h_min -45
_diffrn_reflns_limit_k_max 5
_diffrn_reflns_limit_k_min -6
_diffrn_reflns_limit_l_max 29
_diffrn_reflns_limit_l_min -29
_diffrn_reflns_number 32475
_diffrn_reflns_theta_full 68.25
_diffrn_reflns_theta_max 68.25
_diffrn_reflns_theta_min 3.66
_exptl_absorpt_coefficient_mu 0.588
_exptl_absorpt_correction_T_max 0.965
_exptl_absorpt_correction_T_min 0.674
_exptl_absorpt_correction_type multi-scan
_exptl_absorpt_process_details
;
    Higashi, T. (1995). Program for Absorption Correction.
    Rigaku Corporation, Tokyo, Japan.
;
_exptl_crystal_colour brown
_exptl_crystal_density_diffrn 1.211
_exptl_crystal_density_method 'not measured'
_exptl_crystal_description block
_exptl_crystal_F_000 1520
_exptl_crystal_size_max 0.50
_exptl_crystal_size_mid 0.15
_exptl_crystal_size_min 0.06
_refine_diff_density_max 0.200
_refine_diff_density_min -0.176
_refine_diff_density_rms 0.042
_refine_ls_extinction_coef 0.00055(11)
_refine_ls_extinction_expression Fc^*^=kFc[1+0.001xFc^2^\l^3^/sin(2\q)]^-1/4^
_refine_ls_extinction_method SHELXL
_refine_ls_goodness_of_fit_ref 0.909
_refine_ls_hydrogen_treatment constr
_refine_ls_matrix_type full
_refine_ls_number_parameters 284
_refine_ls_number_reflns 3553
_refine_ls_number_restraints 96
_refine_ls_restrained_S_all 0.897
_refine_ls_R_factor_all 0.0955
_refine_ls_R_factor_gt 0.0581
_refine_ls_shift/su_max 0.000
_refine_ls_shift/su_mean 0.000
_refine_ls_structure_factor_coef Fsqd
_refine_ls_weighting_details 'calc w=1/[\s^2^(Fo^2^)+(0.1004P)^2^+0.0000P] where P=(Fo^2^+2Fc^2^)/3'
_refine_ls_weighting_scheme calc
_refine_ls_wR_factor_gt 0.1534
_refine_ls_wR_factor_ref 0.1833
_reflns_number_gt 1711
_reflns_number_total 3553
_reflns_threshold_expression >2sigma(I)
_cod_data_source_file ol1025266_si_001.cif
_cod_data_source_block I
_cod_depositor_comments
;
The following automatic conversions were performed:

'_chemical_melting_point' value '135.1-136.5' was changed to
'135.8(7)' - the average value was taken and precision was estimated.

Automatic conversion script
Id: cif_fix_values 1715 2011-07-08 13:25:40Z adriana 
;
_cod_database_code 1503329

loop_
_symmetry_equiv_pos_site_id
_symmetry_equiv_pos_as_xyz
1 +X,+Y,+Z
2 -X,+Y,1/2-Z
3 -X,-Y,-Z
4 +X,-Y,1/2+Z
5 1/2+X,1/2+Y,+Z
6 1/2-X,1/2+Y,1/2-Z
7 1/2-X,1/2-Y,-Z
8 1/2+X,1/2-Y,1/2+Z

loop_
_atom_site_label
_atom_site_type_symbol
_atom_site_fract_x
_atom_site_fract_y
_atom_site_fract_z
_atom_site_U_iso_or_equiv
_atom_site_adp_type
_atom_site_occupancy
_atom_site_symmetry_multiplicity
_atom_site_calc_flag
_atom_site_refinement_flags
_atom_site_disorder_assembly
_atom_site_disorder_group
O1 O 0.10145(6) 0.2151(4) 0.55652(9) 0.0988(7) Uani 1 1 d . . .
O2 O 0.15260(6) 0.5049(4) 0.58827(9) 0.0952(7) Uani 1 1 d . . .
C1 C 0.13103(8) 0.2444(5) 0.49412(12) 0.0690(7) Uani 1 1 d . . .
C2 C 0.10752(7) 0.0516(5) 0.44054(12) 0.0676(7) Uani 1 1 d . . .
C3 C 0.07654(8) -0.1307(5) 0.41668(12) 0.0678(7) Uani 1 1 d . . .
C4 C 0.06945(8) -0.2660(5) 0.35597(12) 0.0740(7) Uani 1 1 d . . .
H4A H 0.0407 -0.2336 0.3165 0.089 Uiso 1 1 calc R . .
H4B H 0.0736 -0.4609 0.3636 0.089 Uiso 1 1 calc R . .
C5 C 0.10127(7) -0.1473(5) 0.34373(12) 0.0690(7) Uani 1 1 d . . .
H5 H 0.1213 -0.2909 0.3517 0.083 Uiso 1 1 calc R . .
C6 C 0.12384(7) 0.0543(5) 0.39973(12) 0.0660(7) Uani 1 1 d . . .
C7 C 0.15582(7) 0.2354(5) 0.42635(12) 0.0657(7) Uani 1 1 d . A .
C8 C 0.15922(7) 0.3527(6) 0.48446(12) 0.0748(7) Uani 1 1 d . . .
H8 H 0.1786 0.4876 0.5121 0.090 Uiso 1 1 calc R . .
C9 C 0.12602(9) 0.3131(6) 0.54768(13) 0.0759(7) Uani 1 1 d . . .
C10 C 0.14948(10) 0.5859(7) 0.64263(15) 0.1063(10) Uani 1 1 d . . .
H10A H 0.1699 0.7263 0.6690 0.128 Uiso 1 1 calc R . .
H10B H 0.1550 0.4322 0.6716 0.128 Uiso 1 1 calc R . .
H10C H 0.1215 0.6539 0.6240 0.128 Uiso 1 1 calc R . .
C11 C 0.05148(8) -0.2092(6) 0.44220(14) 0.0819(8) Uani 1 1 d . . .
H11A H 0.0554 -0.3998 0.4532 0.098 Uiso 1 1 calc R . .
H11B H 0.0221 -0.1743 0.4076 0.098 Uiso 1 1 calc R . .
H11C H 0.0604 -0.1055 0.4826 0.098 Uiso 1 1 calc R . .
C12 C 0.08140(7) -0.0397(5) 0.27327(12) 0.0656(7) Uani 1 1 d . . .
C13 C 0.05189(7) 0.1582(6) 0.24803(12) 0.0732(7) Uani 1 1 d . . .
H13 H 0.0432 0.2235 0.2749 0.088 Uiso 1 1 calc R . .
C14 C 0.03454(8) 0.2649(5) 0.18490(12) 0.0774(8) Uani 1 1 d . . .
H14 H 0.0145 0.4032 0.1695 0.093 Uiso 1 1 calc R . .
C15 C 0.04599(8) 0.1728(6) 0.14333(12) 0.0712(7) Uani 1 1 d . . .
C16 C 0.07481(8) -0.0300(5) 0.16788(13) 0.0775(8) Uani 1 1 d . . .
H16 H 0.0829 -0.0989 0.1405 0.093 Uiso 1 1 calc R . .
C17 C 0.09222(8) -0.1357(5) 0.23134(13) 0.0774(8) Uani 1 1 d . . .
H17 H 0.1119 -0.2762 0.2466 0.093 Uiso 1 1 calc R . .
C18 C 0.02737(9) 0.2904(6) 0.07430(13) 0.0900(9) Uani 1 1 d . . .
H18A H -0.0030 0.2884 0.0491 0.108 Uiso 1 1 calc R . .
H18B H 0.0360 0.1845 0.0502 0.108 Uiso 1 1 calc R . .
H18C H 0.0370 0.4746 0.0787 0.108 Uiso 1 1 calc R . .
C19 C 0.18311(7) 0.3070(5) 0.40510(12) 0.0684(7) Uani 1 1 d U . .
C20A C 0.19006(19) 0.1415(16) 0.3678(3) 0.0763(18) Uani 0.50 1 d PU A 1
H20A H 0.1771 -0.0290 0.3558 0.092 Uiso 0.50 1 calc PR A 1
C21A C 0.2152(2) 0.2108(19) 0.3466(4) 0.084(2) Uani 0.50 1 d PU A 1
H21A H 0.2178 0.0919 0.3187 0.101 Uiso 0.50 1 calc PR A 1
C20B C 0.1728(2) 0.2606(14) 0.3418(3) 0.082(2) Uani 0.50 1 d PU A 2
H20B H 0.1469 0.1806 0.3094 0.098 Uiso 0.50 1 calc PR A 2
C21B C 0.1995(2) 0.3277(17) 0.3242(4) 0.085(2) Uani 0.50 1 d PU A 2
H21B H 0.1913 0.2858 0.2800 0.103 Uiso 0.50 1 calc PR A 2
C22 C 0.23619(8) 0.4483(7) 0.36550(14) 0.0820(8) Uani 1 1 d U . .
C23A C 0.22790(17) 0.6331(13) 0.3988(3) 0.0776(14) Uani 0.50 1 d PU A 1
H23A H 0.2396 0.8070 0.4077 0.093 Uiso 0.50 1 calc PR A 1
C24A C 0.20253(17) 0.5635(13) 0.4193(3) 0.0745(14) Uani 0.50 1 d PU A 1
H24A H 0.1979 0.6900 0.4436 0.089 Uiso 0.50 1 calc PR A 1
C23B C 0.24861(17) 0.4761(11) 0.4339(3) 0.0727(14) Uani 0.50 1 d PU A 2
H23B H 0.2756 0.5414 0.4671 0.087 Uiso 0.50 1 calc PR A 2
C24B C 0.22253(16) 0.4110(12) 0.4525(3) 0.0749(15) Uani 0.50 1 d PU A 2
H24B H 0.2313 0.4365 0.4976 0.090 Uiso 0.50 1 calc PR A 2
C25 C 0.26416(9) 0.5213(6) 0.34406(15) 0.1025(10) Uani 1 1 d . A .
H25A H 0.2834 0.6617 0.3736 0.123 Uiso 1 1 calc R . .
H25B H 0.2474 0.5861 0.2976 0.123 Uiso 1 1 calc R . .
H25C H 0.2799 0.3638 0.3470 0.123 Uiso 1 1 calc R . .

loop_
_atom_site_aniso_label
_atom_site_aniso_U_11
_atom_site_aniso_U_22
_atom_site_aniso_U_33
_atom_site_aniso_U_23
_atom_site_aniso_U_13
_atom_site_aniso_U_12
O1 0.1108(15) 0.1247(16) 0.0993(14) -0.0163(11) 0.0827(13) -0.0298(12)
O2 0.0944(13) 0.1285(17) 0.0892(13) -0.0326(12) 0.0680(11) -0.0285(12)
C1 0.0707(15) 0.0841(19) 0.0697(15) 0.0005(13) 0.0504(13) 0.0007(14)
C2 0.0677(15) 0.0838(18) 0.0644(15) 0.0065(13) 0.0454(13) 0.0037(14)
C3 0.0723(15) 0.0723(17) 0.0733(15) 0.0075(13) 0.0500(13) 0.0039(14)
C4 0.0802(17) 0.0815(19) 0.0735(16) 0.0035(13) 0.0517(14) -0.0038(14)
C5 0.0722(15) 0.0779(17) 0.0707(15) 0.0022(13) 0.0489(13) 0.0048(14)
C6 0.0679(15) 0.0773(17) 0.0659(15) 0.0075(13) 0.0459(13) 0.0073(13)
C7 0.0620(14) 0.0824(18) 0.0640(14) 0.0048(12) 0.0427(12) 0.0038(13)
C8 0.0655(14) 0.100(2) 0.0683(15) -0.0035(14) 0.0437(13) -0.0062(15)
C9 0.0770(17) 0.093(2) 0.0730(17) 0.0015(15) 0.0519(15) 0.0025(16)
C10 0.113(2) 0.143(3) 0.096(2) -0.036(2) 0.0794(19) -0.028(2)
C11 0.0791(16) 0.102(2) 0.0830(17) 0.0036(15) 0.0574(15) -0.0087(15)
C12 0.0707(15) 0.0719(17) 0.0683(15) -0.0031(12) 0.0480(13) -0.0026(13)
C13 0.0747(16) 0.0917(19) 0.0659(15) -0.0002(14) 0.0477(14) 0.0081(15)
C14 0.0759(16) 0.097(2) 0.0680(16) 0.0050(14) 0.0464(14) 0.0156(14)
C15 0.0719(16) 0.0872(18) 0.0655(15) -0.0016(14) 0.0459(13) -0.0049(15)
C16 0.0882(18) 0.091(2) 0.0782(17) -0.0047(15) 0.0622(15) -0.0005(16)
C17 0.0886(18) 0.0841(19) 0.0860(18) 0.0045(15) 0.0655(16) 0.0116(15)
C18 0.097(2) 0.114(2) 0.0761(18) 0.0052(16) 0.0596(16) 0.0033(18)
C19 0.0648(14) 0.0862(19) 0.0681(15) 0.0011(13) 0.0460(13) -0.0005(13)
C20A 0.072(4) 0.087(5) 0.087(5) 0.004(3) 0.055(4) 0.005(3)
C21A 0.077(5) 0.111(6) 0.085(5) -0.002(4) 0.059(4) 0.003(4)
C20B 0.077(4) 0.115(6) 0.066(4) -0.002(4) 0.048(4) -0.019(4)
C21B 0.081(5) 0.123(7) 0.070(4) 0.004(4) 0.054(4) -0.011(4)
C22 0.0682(16) 0.108(2) 0.0846(19) 0.0062(16) 0.0524(16) -0.0023(16)
C23A 0.070(3) 0.089(4) 0.089(4) 0.006(3) 0.054(3) -0.004(3)
C24A 0.067(3) 0.088(4) 0.079(4) 0.006(3) 0.048(3) 0.001(3)
C23B 0.060(3) 0.091(4) 0.071(3) -0.002(3) 0.040(3) -0.005(3)
C24B 0.058(3) 0.106(5) 0.067(3) -0.006(3) 0.039(3) -0.004(3)
C25 0.091(2) 0.131(3) 0.120(2) 0.003(2) 0.080(2) -0.0106(18)

loop_
_atom_type_symbol
_atom_type_description
_atom_type_scat_dispersion_real
_atom_type_scat_dispersion_imag
_atom_type_scat_source
C C 0.0181 0.0091 'International Tables Vol C Tables 4.2.6.8 and 6.1.1.4'
H H 0.0000 0.0000 'International Tables Vol C Tables 4.2.6.8 and 6.1.1.4'
O O 0.0492 0.0322 'International Tables Vol C Tables 4.2.6.8 and 6.1.1.4'

loop_
_geom_angle_atom_site_label_1
_geom_angle_atom_site_label_2
_geom_angle_atom_site_label_3
_geom_angle
C9 O2 C10 115.6(2)
C8 C1 C2 106.0(2)
C8 C1 C9 126.2(3)
C2 C1 C9 127.8(2)
C3 C2 C1 141.9(2)
C3 C2 C6 110.6(2)
C1 C2 C6 107.5(2)
C2 C3 C11 130.3(2)
C2 C3 C4 110.1(2)
C11 C3 C4 119.6(2)
C3 C4 C5 107.1(2)
C3 C4 H4A 110.3
C5 C4 H4A 110.3
C3 C4 H4B 110.3
C5 C4 H4B 110.3
H4A C4 H4B 108.5
C6 C5 C12 115.8(2)
C6 C5 C4 102.00(18)
C12 C5 C4 113.44(19)
C6 C5 H5 108.4
C12 C5 H5 108.4
C4 C5 H5 108.4
C7 C6 C2 109.0(2)
C7 C6 C5 140.8(2)
C2 C6 C5 110.2(2)
C6 C7 C8 106.0(2)
C6 C7 C19 130.4(2)
C8 C7 C19 123.7(2)
C1 C8 C7 111.5(2)
C1 C8 H8 124.2
C7 C8 H8 124.2
O1 C9 O2 121.8(2)
O1 C9 C1 126.1(3)
O2 C9 C1 112.1(2)
O2 C10 H10A 109.5
O2 C10 H10B 109.5
H10A C10 H10B 109.5
O2 C10 H10C 109.5
H10A C10 H10C 109.5
H10B C10 H10C 109.5
C3 C11 H11A 109.5
C3 C11 H11B 109.5
H11A C11 H11B 109.5
C3 C11 H11C 109.5
H11A C11 H11C 109.5
H11B C11 H11C 109.5
C13 C12 C17 117.1(2)
C13 C12 C5 121.3(2)
C17 C12 C5 121.6(2)
C12 C13 C14 122.1(2)
C12 C13 H13 119.0
C14 C13 H13 119.0
C13 C14 C15 120.9(3)
C13 C14 H14 119.6
C15 C14 H14 119.6
C16 C15 C14 117.1(2)
C16 C15 C18 121.7(2)
C14 C15 C18 121.2(3)
C15 C16 C17 121.7(2)
C15 C16 H16 119.1
C17 C16 H16 119.1
C16 C17 C12 121.0(2)
C16 C17 H17 119.5
C12 C17 H17 119.5
C15 C18 H18A 109.5
C15 C18 H18B 109.5
H18A C18 H18B 109.5
C15 C18 H18C 109.5
H18A C18 H18C 109.5
H18B C18 H18C 109.5
C20B C19 C24B 117.7(4)
C20A C19 C24A 115.2(4)
C20A C19 C7 122.9(4)
C20B C19 C7 122.9(4)
C24B C19 C7 119.2(3)
C24A C19 C7 121.9(3)
C19 C20A C21A 123.0(7)
C19 C20A H20A 118.5
C21A C20A H20A 118.5
C22 C21A C20A 120.8(7)
C22 C21A H21A 119.6
C20A C21A H21A 119.6
C19 C20B C21B 121.1(7)
C19 C20B H20B 119.4
C21B C20B H20B 119.4
C22 C21B C20B 124.1(7)
C22 C21B H21B 117.9
C20B C21B H21B 117.9
C21A C22 C23A 118.6(5)
C21B C22 C23B 114.6(4)
C21B C22 C25 122.5(4)
C21A C22 C25 121.0(4)
C23A C22 C25 120.0(3)
C23B C22 C25 122.6(3)
C22 C23A C24A 119.7(5)
C22 C23A H23A 120.1
C24A C23A H23A 120.1
C23A C24A C19 122.1(5)
C23A C24A H24A 118.9
C19 C24A H24A 118.9
C24B C23B C22 121.8(5)
C24B C23B H23B 119.1
C22 C23B H23B 119.1
C23B C24B C19 120.2(5)
C23B C24B H24B 119.9
C19 C24B H24B 119.9
C22 C25 H25A 109.5
C22 C25 H25B 109.5
H25A C25 H25B 109.5
C22 C25 H25C 109.5
H25A C25 H25C 109.5
H25B C25 H25C 109.5

loop_
_geom_bond_atom_site_label_1
_geom_bond_atom_site_label_2
_geom_bond_distance
O1 C9 1.205(3)
O2 C9 1.345(3)
O2 C10 1.448(3)
C1 C8 1.366(3)
C1 C2 1.450(3)
C1 C9 1.460(3)
C2 C3 1.358(3)
C2 C6 1.452(3)
C3 C11 1.482(3)
C3 C4 1.494(3)
C4 C5 1.557(3)
C4 H4A 0.9900
C4 H4B 0.9900
C5 C6 1.508(3)
C5 C12 1.514(3)
C5 H5 1.0000
C6 C7 1.375(3)
C7 C8 1.459(3)
C7 C19 1.473(3)
C8 H8 0.9500
C10 H10A 0.9800
C10 H10B 0.9800
C10 H10C 0.9800
C11 H11A 0.9800
C11 H11B 0.9800
C11 H11C 0.9800
C12 C13 1.375(3)
C12 C17 1.391(3)
C13 C14 1.378(3)
C13 H13 0.9500
C14 C15 1.395(3)
C14 H14 0.9500
C15 C16 1.377(3)
C15 C18 1.511(3)
C16 C17 1.382(3)
C16 H16 0.9500
C17 H17 0.9500
C18 H18A 0.9800
C18 H18B 0.9800
C18 H18C 0.9800
C19 C20A 1.363(7)
C19 C20B 1.363(7)
C19 C24B 1.398(6)
C19 C24A 1.433(6)
C20A C21A 1.390(10)
C20A H20A 0.9500
C21A C22 1.370(10)
C21A H21A 0.9500
C20B C21B 1.377(10)
C20B H20B 0.9500
C21B C22 1.340(9)
C21B H21B 0.9500
C22 C23A 1.384(6)
C22 C23B 1.443(6)
C22 C25 1.503(3)
C23A C24A 1.386(6)
C23A H23A 0.9500
C24A H24A 0.9500
C23B C24B 1.371(6)
C23B H23B 0.9500
C24B H24B 0.9500
C25 H25A 0.9800
C25 H25B 0.9800
C25 H25C 0.9800

loop_
_geom_torsion_atom_site_label_1
_geom_torsion_atom_site_label_2
_geom_torsion_atom_site_label_3
_geom_torsion_atom_site_label_4
_geom_torsion
C8 C1 C2 C3 178.5(3)
C9 C1 C2 C3 -1.8(5)
C8 C1 C2 C6 0.2(3)
C9 C1 C2 C6 179.9(2)
C1 C2 C3 C11 0.0(5)
C6 C2 C3 C11 178.3(2)
C1 C2 C3 C4 -178.7(3)
C6 C2 C3 C4 -0.4(3)
C2 C3 C4 C5 0.8(3)
C11 C3 C4 C5 -178.1(2)
C3 C4 C5 C6 -0.9(2)
C3 C4 C5 C12 -126.1(2)
C3 C2 C6 C7 -178.37(19)
C1 C2 C6 C7 0.5(3)
C3 C2 C6 C5 -0.2(3)
C1 C2 C6 C5 178.71(19)
C12 C5 C6 C7 -58.4(4)
C4 C5 C6 C7 178.0(3)
C12 C5 C6 C2 124.3(2)
C4 C5 C6 C2 0.7(2)
C2 C6 C7 C8 -1.0(3)
C5 C6 C7 C8 -178.3(3)
C2 C6 C7 C19 178.1(2)
C5 C6 C7 C19 0.8(5)
C2 C1 C8 C7 -0.9(3)
C9 C1 C8 C7 179.5(2)
C6 C7 C8 C1 1.2(3)
C19 C7 C8 C1 -178.0(2)
C10 O2 C9 O1 -0.3(4)
C10 O2 C9 C1 179.7(2)
C8 C1 C9 O1 -179.1(3)
C2 C1 C9 O1 1.3(4)
C8 C1 C9 O2 0.9(4)
C2 C1 C9 O2 -178.7(2)
C6 C5 C12 C13 -59.0(3)
C4 C5 C12 C13 58.5(3)
C6 C5 C12 C17 120.8(3)
C4 C5 C12 C17 -121.7(3)
C17 C12 C13 C14 -2.1(4)
C5 C12 C13 C14 177.7(2)
C12 C13 C14 C15 0.8(4)
C13 C14 C15 C16 0.7(4)
C13 C14 C15 C18 -179.5(2)
C14 C15 C16 C17 -0.9(4)
C18 C15 C16 C17 179.3(2)
C15 C16 C17 C12 -0.4(4)
C13 C12 C17 C16 1.9(4)
C5 C12 C17 C16 -177.9(2)
C6 C7 C19 C20A -22.6(5)
C8 C7 C19 C20A 156.3(4)
C6 C7 C19 C20B 21.0(6)
C8 C7 C19 C20B -160.1(4)
C6 C7 C19 C24B -154.6(4)
C8 C7 C19 C24B 24.3(5)
C6 C7 C19 C24A 153.9(4)
C8 C7 C19 C24A -27.1(5)
C24A C19 C20A C21A 2.0(8)
C7 C19 C20A C21A 178.7(5)
C19 C20A C21A C22 3.4(10)
C24B C19 C20B C21B -3.6(9)
C7 C19 C20B C21B -179.2(5)
C19 C20B C21B C22 -2.1(11)
C20B C21B C22 C23B 7.1(10)
C20B C21B C22 C25 -179.2(6)
C20A C21A C22 C23A -8.2(8)
C20A C21A C22 C25 178.6(5)
C21A C22 C23A C24A 7.5(8)
C25 C22 C23A C24A -179.1(4)
C22 C23A C24A C19 -2.2(8)
C20A C19 C24A C23A -2.5(7)
C7 C19 C24A C23A -179.3(4)
C21B C22 C23B C24B -7.0(8)
C25 C22 C23B C24B 179.4(4)
C22 C23B C24B C19 1.9(9)
C20B C19 C24B C23B 3.5(8)
C7 C19 C24B C23B 179.3(4)
